data_4336543
loop_
_publ_author_name
'Wei Su'
'Quanquan Qian'
'Peiyuan Li'
'Xiaolin Lei'
'Qi Xiao'
'Shan Huang'
'Chusheng Huang'
'Jianguo Cui'

_publ_contact_author_address
; 
College of Chemistry and Life Science, 
Guangxi Teachers Education University, 
Nanning, China
;
_publ_contact_author_email suwmail@163.com
_publ_contact_author_name 'Wei Su'
_publ_section_title
;
 Synthesis, Characterization, and Anticancer Activity of a Series of
 Ketone-N4-Substituted Thiosemicarbazones and Their Ruthenium(II) Arene
 Complexes
;
_journal_name_full 'Inorganic Chemistry'
_journal_page_first 12440
_journal_page_last 12449
_journal_paper_doi 10.1021/ic401362s
_journal_volume 52
_journal_year 2013
_chemical_formula_moiety 'C20 H27 Cl N3 Ru S, Cl'
_chemical_formula_sum 'C20 H27 Cl2 N3 Ru S'
_chemical_formula_weight 513.48
_chemical_name_systematic
;
 ? 
;
_space_group_crystal_system triclinic
_space_group_IT_number 2
_space_group_name_Hall '-P 1'
_space_group_name_H-M_alt 'P -1'
_symmetry_space_group_name_Hall '-P 1'
_symmetry_space_group_name_H-M 'P -1'
_atom_sites_solution_hydrogens geom
_atom_sites_solution_primary direct
_atom_sites_solution_secondary difmap
_audit_creation_date 2011-12-06
_audit_creation_method
;
  Olex2 1.1
  (compiled 2011.02.15 svn.r1672, GUI svn.r3494)
;
_cell_angle_alpha 76.142(4)
_cell_angle_beta 71.965(4)
_cell_angle_gamma 84.612(4)
_cell_formula_units_Z 2
_cell_length_a 9.8347(4)
_cell_length_b 10.3501(6)
_cell_length_c 12.0090(5)
_cell_measurement_reflns_used 4179
_cell_measurement_temperature 293(2)
_cell_measurement_theta_max 28.9713
_cell_measurement_theta_min 2.9384
_cell_volume 1128.25(10)
_computing_cell_refinement
;
CrysAlisPro, Agilent Technologies,
Version 1.171.35.15 (release 03-08-2011 CrysAlis171 .NET)
(compiled Aug  3 2011,13:03:54)
;
_computing_data_collection
;
CrysAlisPro, Agilent Technologies,
Version 1.171.35.15 (release 03-08-2011 CrysAlis171 .NET)
(compiled Aug  3 2011,13:03:54)
;
_computing_data_reduction
;
CrysAlisPro, Agilent Technologies,
Version 1.171.35.15 (release 03-08-2011 CrysAlis171 .NET)
(compiled Aug  3 2011,13:03:54)
;
_computing_molecular_graphics
;
O. V. Dolomanov, L. J. Bourhis, R. J. Gildea, J. A. K. Howard and H. Puschmann,
OLEX2: a complete structure solution, refinement and analysis program.
J. Appl. Cryst. (2009). 42, 339-341.
;
_computing_publication_material
;
O. V. Dolomanov, L. J. Bourhis, R. J. Gildea, J. A. K. Howard and H. Puschmann,
OLEX2: a complete structure solution, refinement and analysis program.
J. Appl. Cryst. (2009). 42, 339-341.
;
_computing_structure_refinement 'SHELXL-97 (Sheldrick, 1997)'
_computing_structure_solution 'A short history of SHELX (Sheldrick, 2007)/Bruker'
_diffrn_ambient_temperature 293(2)
_diffrn_detector_area_resol_mean 16.1623
_diffrn_measured_fraction_theta_full 0.999
_diffrn_measured_fraction_theta_max 0.999
_diffrn_measurement_details
;
  1 omega  -88.00   24.00   1.0000    8.0000
omega____ theta____ kappa____ phi______ frames
    -      -17.6427  -19.0000   90.0000 112

  2 omega  -88.00   10.00   1.0000    8.0000
omega____ theta____ kappa____ phi______ frames
    -      -17.6427  -77.0000  -90.0000 98

  3 omega  -35.00   -1.00   1.0000    8.0000
omega____ theta____ kappa____ phi______ frames
    -      -17.6427  -57.0000   30.0000 34

  4 omega  -44.00   43.00   1.0000    8.0000
omega____ theta____ kappa____ phi______ frames
    -      -17.6427   77.0000   30.0000 87

  5 omega   21.00   59.00   1.0000    8.0000
omega____ theta____ kappa____ phi______ frames
    -       18.8927  -99.0000 -180.0000 38

  6 omega  -38.00   11.00   1.0000    8.0000
omega____ theta____ kappa____ phi______ frames
    -      -17.6427   57.0000 -120.0000 49
;
_diffrn_measurement_device_type 'SuperNova, Single source at offset), Eos'
_diffrn_measurement_method '\w scans'
_diffrn_orient_matrix_UB_11 -0.0570275000
_diffrn_orient_matrix_UB_12 0.0088141000
_diffrn_orient_matrix_UB_13 0.0510596000
_diffrn_orient_matrix_UB_21 -0.0297236000
_diffrn_orient_matrix_UB_22 -0.0606107000
_diffrn_orient_matrix_UB_23 0.0018727000
_diffrn_orient_matrix_UB_31 0.0402494000
_diffrn_orient_matrix_UB_32 -0.0351178000
_diffrn_orient_matrix_UB_33 0.0380580000
_diffrn_radiation_monochromator mirror
_diffrn_radiation_type 'Mo K\a'
_diffrn_radiation_wavelength 0.7107
_diffrn_reflns_av_R_equivalents 0.0301
_diffrn_reflns_av_unetI/netI 0.0539
_diffrn_reflns_limit_h_max 12
_diffrn_reflns_limit_h_min -12
_diffrn_reflns_limit_k_max 12
_diffrn_reflns_limit_k_min -12
_diffrn_reflns_limit_l_max 14
_diffrn_reflns_limit_l_min -15
_diffrn_reflns_number 9294
_diffrn_reflns_theta_full 26.37
_diffrn_reflns_theta_max 26.37
_diffrn_reflns_theta_min 2.94
_diffrn_source 'SuperNova (Mo) x-ray Source'
_exptl_absorpt_coefficient_mu 1.034
_exptl_absorpt_correction_T_max 1.00000
_exptl_absorpt_correction_T_min 0.97369
_exptl_absorpt_correction_type multi-scan
_exptl_absorpt_process_details
;
CrysAlisPro, Agilent Technologies,
Version 1.171.35.15 (release 03-08-2011 CrysAlis171 .NET)
(compiled Aug  3 2011,13:03:54)
empirical absorption correction using spherical harmonics,
 implemented in SCALE3 ABSPACK scaling algorithm.
;
_exptl_crystal_density_diffrn 1.511
_exptl_crystal_F_000 524
_exptl_crystal_size_max 0.40
_exptl_crystal_size_mid 0.20
_exptl_crystal_size_min 0.12
_refine_diff_density_max 0.837
_refine_diff_density_min -0.512
_refine_diff_density_rms 0.077
_refine_ls_extinction_method none
_refine_ls_goodness_of_fit_ref 1.056
_refine_ls_hydrogen_treatment mixed
_refine_ls_matrix_type full
_refine_ls_number_parameters 249
_refine_ls_number_reflns 4594
_refine_ls_number_restraints 0
_refine_ls_restrained_S_all 1.056
_refine_ls_R_factor_all 0.0439
_refine_ls_R_factor_gt 0.0353
_refine_ls_shift/su_max 0.001
_refine_ls_shift/su_mean 0.000
_refine_ls_structure_factor_coef Fsqd
_refine_ls_weighting_details 'calc w=1/[\s^2^(Fo^2^)+(0.0281P)^2^+0.0000P] where P=(Fo^2^+2Fc^2^)/3'
_refine_ls_weighting_scheme calc
_refine_ls_wR_factor_gt 0.0707
_refine_ls_wR_factor_ref 0.0772
_reflns_number_gt 3962
_reflns_number_total 4594
_reflns_threshold_expression >2sigma(I)
_cod_data_source_file ic401362s_si_001_5.cif
_cod_data_source_block 860113
_cod_original_cell_volume 1128.24(9)
_cod_database_code 4336543
_reflns_odcompleteness_completeness 99.87
_reflns_odcompleteness_iscentric 1
_reflns_odcompleteness_theta 26.32

loop_
_space_group_symop_id
_space_group_symop_operation_xyz
1 'x, y, z'
2 '-x, -y, -z'

loop_
_atom_site_label
_atom_site_type_symbol
_atom_site_fract_x
_atom_site_fract_y
_atom_site_fract_z
_atom_site_U_iso_or_equiv
_atom_site_adp_type
_atom_site_occupancy
_atom_site_symmetry_multiplicity
_atom_site_calc_flag
_atom_site_refinement_flags
Ru1 Ru 0.93168(2) 0.90030(2) 0.741684(19) 0.02867(9) Uani 1 1 d .
Cl1 Cl 0.73318(9) 0.90769(9) 0.66409(8) 0.0519(2) Uani 1 1 d .
Cl2 Cl 0.92149(13) 0.68663(9) 1.13390(9) 0.0750(3) Uani 1 1 d .
S1 S 1.06601(8) 0.79192(8) 0.58761(6) 0.03570(19) Uani 1 1 d .
N1 N 0.8803(3) 0.6985(2) 0.8313(2) 0.0345(6) Uani 1 1 d .
N2 N 0.9873(3) 0.6083(2) 0.7893(2) 0.0417(7) Uani 1 1 d .
H2 H 1.0004 0.5348 0.8368 0.050 Uiso 1 1 calc R
N3 N 1.1503(3) 0.5362(3) 0.6359(2) 0.0470(7) Uani 1 1 d .
H3 H 1.1438 0.4615 0.6874 0.056 Uiso 1 1 calc R
C1 C 0.6516(4) 0.7385(4) 0.9672(3) 0.0648(11) Uani 1 1 d .
H1A H 0.6508 0.7416 1.0467 0.097 Uiso 1 1 calc R
H1B H 0.5622 0.7054 0.9704 0.097 Uiso 1 1 calc R
H1C H 0.6652 0.8264 0.9167 0.097 Uiso 1 1 calc R
C2 C 0.7701(3) 0.6491(3) 0.9175(3) 0.0455(8) Uani 1 1 d .
C3 C 0.7542(4) 0.5026(3) 0.9722(3) 0.0749(13) Uani 1 1 d .
H3A H 0.7813 0.4540 0.9096 0.112 Uiso 1 1 calc R
H3B H 0.6564 0.4849 1.0187 0.112 Uiso 1 1 calc R
H3C H 0.8146 0.4754 1.0233 0.112 Uiso 1 1 calc R
C4 C 1.0699(3) 0.6366(3) 0.6745(3) 0.0342(7) Uani 1 1 d .
C5 C 1.2466(3) 0.5383(3) 0.5182(3) 0.0392(8) Uani 1 1 d .
C6 C 1.3560(4) 0.6271(4) 0.4648(3) 0.0554(10) Uani 1 1 d .
H6 H 1.3671 0.6923 0.5027 0.067 Uiso 1 1 calc R
C7 C 1.4494(4) 0.6180(4) 0.3535(4) 0.0703(12) Uani 1 1 d .
H7 H 1.5236 0.6778 0.3161 0.084 Uiso 1 1 calc R
C8 C 1.4329(5) 0.5217(4) 0.2988(4) 0.0772(14) Uani 1 1 d .
H8 H 1.4959 0.5163 0.2241 0.093 Uiso 1 1 calc R
C9 C 1.3259(5) 0.4340(4) 0.3521(4) 0.0802(14) Uani 1 1 d .
H9 H 1.3166 0.3681 0.3144 0.096 Uiso 1 1 calc R
C10 C 1.2298(4) 0.4417(4) 0.4627(3) 0.0580(10) Uani 1 1 d .
H10 H 1.1550 0.3824 0.4988 0.070 Uiso 1 1 calc R
C11 C 0.6878(4) 1.1109(4) 0.8869(3) 0.0621(11) Uani 1 1 d .
H11A H 0.6363 1.1078 0.8315 0.093 Uiso 1 1 calc R
H11B H 0.6859 1.2004 0.8969 0.093 Uiso 1 1 calc R
H11C H 0.6438 1.0533 0.9631 0.093 Uiso 1 1 calc R
C12 C 0.8410(3) 1.0655(3) 0.8386(3) 0.0398(8) Uani 1 1 d .
C13 C 0.9188(3) 1.1168(3) 0.7169(3) 0.0372(7) Uani 1 1 d .
H13 H 0.8740 1.1776 0.6681 0.045 Uiso 1 1 calc R
C14 C 1.0610(3) 1.0784(3) 0.6682(3) 0.0341(7) Uani 1 1 d .
H14 H 1.1096 1.1150 0.5885 0.041 Uiso 1 1 calc R
C15 C 1.1322(3) 0.9830(3) 0.7404(3) 0.0365(7) Uani 1 1 d .
C16 C 1.0529(3) 0.9269(3) 0.8587(3) 0.0379(7) Uani 1 1 d .
H16 H 1.0948 0.8611 0.9061 0.045 Uiso 1 1 calc R
C17 C 0.9095(3) 0.9692(3) 0.9072(3) 0.0400(8) Uani 1 1 d .
H17 H 0.8600 0.9319 0.9865 0.048 Uiso 1 1 calc R
C18 C 1.2877(3) 0.9481(4) 0.6843(3) 0.0519(9) Uani 1 1 d .
H18 H 1.2986 0.9397 0.6024 0.062 Uiso 1 1 calc R
C19 C 1.3776(4) 1.0659(4) 0.6753(5) 0.0872(15) Uani 1 1 d .
H19A H 1.3487 1.1444 0.6260 0.131 Uiso 1 1 calc R
H19B H 1.4769 1.0464 0.6402 0.131 Uiso 1 1 calc R
H19C H 1.3632 1.0806 0.7542 0.131 Uiso 1 1 calc R
C20 C 1.3393(4) 0.8182(4) 0.7503(4) 0.0720(12) Uani 1 1 d .
H20A H 1.3423 0.8278 0.8271 0.108 Uiso 1 1 calc R
H20B H 1.4334 0.7958 0.7039 0.108 Uiso 1 1 calc R
H20C H 1.2750 0.7487 0.7617 0.108 Uiso 1 1 calc R

loop_
_atom_site_aniso_label
_atom_site_aniso_U_11
_atom_site_aniso_U_22
_atom_site_aniso_U_33
_atom_site_aniso_U_23
_atom_site_aniso_U_13
_atom_site_aniso_U_12
Ru1 0.02937(13) 0.02835(14) 0.02777(15) -0.00551(11) -0.00800(10) -0.00169(11)
Cl1 0.0399(4) 0.0587(6) 0.0655(6) -0.0148(5) -0.0266(4) -0.0015(4)
Cl2 0.1256(10) 0.0372(5) 0.0511(6) 0.0026(5) -0.0220(6) 0.0061(6)
S1 0.0455(4) 0.0301(4) 0.0269(4) -0.0042(3) -0.0063(3) 0.0004(4)
N1 0.0398(14) 0.0312(14) 0.0286(13) -0.0053(11) -0.0041(11) -0.0051(12)
N2 0.0532(16) 0.0297(14) 0.0307(14) 0.0014(12) -0.0025(12) 0.0010(13)
N3 0.0618(18) 0.0294(15) 0.0373(15) -0.0055(13) -0.0007(13) 0.0075(14)
C1 0.046(2) 0.062(3) 0.065(3) -0.008(2) 0.0120(18) -0.008(2)
C2 0.0492(19) 0.0377(19) 0.0396(19) -0.0054(16) 0.0016(15) -0.0119(17)
C3 0.081(3) 0.042(2) 0.070(3) -0.001(2) 0.019(2) -0.020(2)
C4 0.0402(16) 0.0302(16) 0.0321(16) -0.0068(14) -0.0109(13) 0.0002(15)
C5 0.0468(18) 0.0278(17) 0.0391(18) -0.0110(14) -0.0069(15) 0.0069(15)
C6 0.059(2) 0.045(2) 0.062(2) -0.0244(19) -0.0033(19) -0.0100(19)
C7 0.068(3) 0.052(2) 0.068(3) -0.012(2) 0.015(2) -0.013(2)
C8 0.102(4) 0.059(3) 0.048(2) -0.020(2) 0.015(2) 0.000(3)
C9 0.113(4) 0.067(3) 0.062(3) -0.040(2) -0.007(3) -0.010(3)
C10 0.066(2) 0.046(2) 0.060(2) -0.020(2) -0.006(2) -0.014(2)
C11 0.057(2) 0.054(2) 0.062(2) -0.019(2) 0.0024(19) 0.013(2)
C12 0.0458(18) 0.0332(17) 0.0415(19) -0.0161(15) -0.0101(15) 0.0044(16)
C13 0.0429(17) 0.0265(16) 0.0421(18) -0.0071(14) -0.0143(15) 0.0036(15)
C14 0.0394(16) 0.0260(16) 0.0368(17) -0.0064(14) -0.0094(14) -0.0083(14)
C15 0.0354(16) 0.0315(17) 0.0461(19) -0.0084(15) -0.0151(14) -0.0075(14)
C16 0.0481(18) 0.0340(17) 0.0393(18) -0.0087(15) -0.0229(15) -0.0033(16)
C17 0.0523(19) 0.0413(19) 0.0292(16) -0.0127(15) -0.0116(14) -0.0048(17)
C18 0.0318(17) 0.052(2) 0.072(3) -0.016(2) -0.0147(17) -0.0012(17)
C19 0.041(2) 0.061(3) 0.159(5) -0.020(3) -0.029(3) -0.014(2)
C20 0.045(2) 0.059(3) 0.116(4) -0.017(3) -0.035(2) 0.008(2)

loop_
_atom_type_symbol
_atom_type_description
_atom_type_scat_dispersion_real
_atom_type_scat_dispersion_imag
_atom_type_scat_source
C C 0.0033 0.0016 'International Tables Vol C Tables 4.2.6.8 and 6.1.1.4'
H H 0.0000 0.0000 'International Tables Vol C Tables 4.2.6.8 and 6.1.1.4'
Cl Cl 0.1484 0.1585 'International Tables Vol C Tables 4.2.6.8 and 6.1.1.4'
N N 0.0061 0.0033 'International Tables Vol C Tables 4.2.6.8 and 6.1.1.4'
Ru Ru -1.2594 0.8363 'International Tables Vol C Tables 4.2.6.8 and 6.1.1.4'
S S 0.1246 0.1234 'International Tables Vol C Tables 4.2.6.8 and 6.1.1.4'

loop_
_geom_angle_atom_site_label_1
_geom_angle_atom_site_label_2
_geom_angle_atom_site_label_3
_geom_angle
S1 Ru1 Cl1 87.70(3)
N1 Ru1 Cl1 87.93(7)
N1 Ru1 S1 80.41(7)
N1 Ru1 C12 119.78(10)
N1 Ru1 C13 156.73(10)
N1 Ru1 C14 157.39(10)
N1 Ru1 C15 119.63(10)
N1 Ru1 C16 94.53(10)
N1 Ru1 C17 95.17(10)
C12 Ru1 Cl1 93.60(8)
C12 Ru1 S1 159.79(9)
C13 Ru1 Cl1 90.05(8)
C13 Ru1 S1 122.69(8)
C13 Ru1 C12 37.23(11)
C13 Ru1 C15 67.84(11)
C13 Ru1 C17 66.37(11)
C14 Ru1 Cl1 113.78(8)
C14 Ru1 S1 93.65(8)
C14 Ru1 C12 67.37(11)
C14 Ru1 C13 37.35(10)
C14 Ru1 C15 38.02(10)
C14 Ru1 C17 79.25(11)
C15 Ru1 Cl1 151.34(8)
C15 Ru1 S1 89.35(8)
C15 Ru1 C12 79.87(11)
C16 Ru1 Cl1 159.13(8)
C16 Ru1 S1 113.15(8)
C16 Ru1 C12 67.21(11)
C16 Ru1 C13 79.54(11)
C16 Ru1 C14 67.60(11)
C16 Ru1 C15 37.18(11)
C16 Ru1 C17 37.73(11)
C17 Ru1 Cl1 121.43(8)
C17 Ru1 S1 150.53(8)
C17 Ru1 C12 36.39(10)
C17 Ru1 C15 67.40(12)
C4 S1 Ru1 97.94(10)
N2 N1 Ru1 112.81(17)
C2 N1 Ru1 130.7(2)
C2 N1 N2 116.5(3)
N1 N2 H2 120.1
C4 N2 N1 119.8(2)
C4 N2 H2 120.1
C4 N3 H3 116.3
C4 N3 C5 127.4(3)
C5 N3 H3 116.3
H1A C1 H1B 109.5
H1A C1 H1C 109.5
H1B C1 H1C 109.5
C2 C1 H1A 109.5
C2 C1 H1B 109.5
C2 C1 H1C 109.5
N1 C2 C1 119.8(3)
N1 C2 C3 123.2(3)
C1 C2 C3 117.0(3)
C2 C3 H3A 109.5
C2 C3 H3B 109.5
C2 C3 H3C 109.5
H3A C3 H3B 109.5
H3A C3 H3C 109.5
H3B C3 H3C 109.5
N2 C4 S1 120.3(2)
N3 C4 S1 124.0(2)
N3 C4 N2 115.7(3)
C6 C5 N3 122.4(3)
C6 C5 C10 120.8(3)
C10 C5 N3 116.7(3)
C5 C6 H6 120.5
C5 C6 C7 118.9(4)
C7 C6 H6 120.5
C6 C7 H7 119.9
C8 C7 C6 120.2(4)
C8 C7 H7 119.9
C7 C8 H8 119.7
C9 C8 C7 120.6(4)
C9 C8 H8 119.7
C8 C9 H9 119.8
C8 C9 C10 120.5(4)
C10 C9 H9 119.8
C5 C10 C9 119.0(4)
C5 C10 H10 120.5
C9 C10 H10 120.5
H11A C11 H11B 109.5
H11A C11 H11C 109.5
H11B C11 H11C 109.5
C12 C11 H11A 109.5
C12 C11 H11B 109.5
C12 C11 H11C 109.5
C11 C12 Ru1 130.3(2)
C13 C12 Ru1 68.62(16)
C13 C12 C11 119.7(3)
C17 C12 Ru1 69.99(17)
C17 C12 C11 122.8(3)
C17 C12 C13 117.4(3)
Ru1 C13 H13 127.8
C12 C13 Ru1 74.15(17)
C12 C13 H13 119.1
C14 C13 Ru1 71.17(17)
C14 C13 C12 121.8(3)
C14 C13 H13 119.1
Ru1 C14 H14 128.7
C13 C14 Ru1 71.48(18)
C13 C14 H14 119.8
C13 C14 C15 120.4(3)
C15 C14 Ru1 72.31(17)
C15 C14 H14 119.8
C14 C15 Ru1 69.67(17)
C14 C15 C18 118.2(3)
C16 C15 Ru1 70.03(17)
C16 C15 C14 117.7(3)
C16 C15 C18 124.1(3)
C18 C15 Ru1 131.3(2)
Ru1 C16 H16 127.5
C15 C16 Ru1 72.79(17)
C15 C16 H16 119.5
C15 C16 C17 121.0(3)
C17 C16 Ru1 72.29(17)
C17 C16 H16 119.5
Ru1 C17 H17 129.7
C12 C17 Ru1 73.62(17)
C12 C17 C16 121.5(3)
C12 C17 H17 119.2
C16 C17 Ru1 69.98(17)
C16 C17 H17 119.2
C15 C18 H18 107.7
C15 C18 C19 107.7(3)
C15 C18 C20 114.0(3)
C19 C18 H18 107.7
C20 C18 H18 107.7
C20 C18 C19 111.8(3)
C18 C19 H19A 109.5
C18 C19 H19B 109.5
C18 C19 H19C 109.5
H19A C19 H19B 109.5
H19A C19 H19C 109.5
H19B C19 H19C 109.5
C18 C20 H20A 109.5
C18 C20 H20B 109.5
C18 C20 H20C 109.5
H20A C20 H20B 109.5
H20A C20 H20C 109.5
H20B C20 H20C 109.5

loop_
_geom_bond_atom_site_label_1
_geom_bond_atom_site_label_2
_geom_bond_distance
Ru1 Cl1 2.3978(8)
Ru1 S1 2.3727(8)
Ru1 N1 2.135(2)
Ru1 C12 2.258(3)
Ru1 C13 2.185(3)
Ru1 C14 2.182(3)
Ru1 C15 2.216(3)
Ru1 C16 2.181(3)
Ru1 C17 2.211(3)
S1 C4 1.698(3)
N1 N2 1.396(3)
N1 C2 1.290(4)
N2 H2 0.8600
N2 C4 1.343(3)
N3 H3 0.8600
N3 C4 1.330(4)
N3 C5 1.433(4)
C1 H1A 0.9600
C1 H1B 0.9600
C1 H1C 0.9600
C1 C2 1.484(4)
C2 C3 1.503(4)
C3 H3A 0.9600
C3 H3B 0.9600
C3 H3C 0.9600
C5 C6 1.375(5)
C5 C10 1.375(4)
C6 H6 0.9300
C6 C7 1.387(5)
C7 H7 0.9300
C7 C8 1.365(5)
C8 H8 0.9300
C8 C9 1.351(6)
C9 H9 0.9300
C9 C10 1.387(5)
C10 H10 0.9300
C11 H11A 0.9600
C11 H11B 0.9600
C11 H11C 0.9600
C11 C12 1.512(4)
C12 C13 1.420(4)
C12 C17 1.396(4)
C13 H13 0.9300
C13 C14 1.398(4)
C14 H14 0.9300
C14 C15 1.433(4)
C15 C16 1.402(4)
C15 C18 1.517(4)
C16 H16 0.9300
C16 C17 1.421(4)
C17 H17 0.9300
C18 H18 0.9800
C18 C19 1.536(5)
C18 C20 1.519(5)
C19 H19A 0.9600
C19 H19B 0.9600
C19 H19C 0.9600
C20 H20A 0.9600
C20 H20B 0.9600
C20 H20C 0.9600

loop_
_geom_torsion_atom_site_label_1
_geom_torsion_atom_site_label_2
_geom_torsion_atom_site_label_3
_geom_torsion_atom_site_label_4
_geom_torsion
Ru1 S1 C4 N2 10.6(3)
Ru1 S1 C4 N3 -170.3(3)
Ru1 N1 N2 C4 -30.4(3)
Ru1 N1 C2 C1 1.7(5)
Ru1 N1 C2 C3 -178.2(3)
Ru1 C12 C13 C14 -55.2(3)
Ru1 C12 C17 C16 53.2(3)
Ru1 C13 C14 C15 -55.4(3)
Ru1 C14 C15 C16 -52.7(2)
Ru1 C14 C15 C18 126.9(3)
Ru1 C15 C16 C17 -56.1(3)
Ru1 C15 C18 C19 161.1(3)
Ru1 C15 C18 C20 -74.3(4)
Ru1 C16 C17 C12 -54.9(3)
Cl1 Ru1 S1 C4 -106.77(11)
Cl1 Ru1 N1 N2 115.47(18)
Cl1 Ru1 N1 C2 -66.2(3)
Cl1 Ru1 C12 C11 26.2(3)
Cl1 Ru1 C12 C13 -85.33(17)
Cl1 Ru1 C12 C17 142.68(19)
Cl1 Ru1 C13 C12 95.89(17)
Cl1 Ru1 C13 C14 -131.57(17)
Cl1 Ru1 C14 C13 54.84(18)
Cl1 Ru1 C14 C15 -173.35(15)
Cl1 Ru1 C15 C14 12.8(3)
Cl1 Ru1 C15 C16 144.27(16)
Cl1 Ru1 C15 C18 -97.4(3)
Cl1 Ru1 C16 C15 -128.2(2)
Cl1 Ru1 C16 C17 3.5(4)
Cl1 Ru1 C17 C12 -45.2(2)
Cl1 Ru1 C17 C16 -178.54(15)
S1 Ru1 N1 N2 27.45(17)
S1 Ru1 N1 C2 -154.3(3)
S1 Ru1 C12 C11 119.3(3)
S1 Ru1 C12 C13 7.8(3)
S1 Ru1 C12 C17 -124.2(2)
S1 Ru1 C13 C12 -176.81(14)
S1 Ru1 C13 C14 -44.3(2)
S1 Ru1 C14 C13 143.93(17)
S1 Ru1 C14 C15 -84.25(16)
S1 Ru1 C15 C14 96.78(16)
S1 Ru1 C15 C16 -131.73(17)
S1 Ru1 C15 C18 -13.4(3)
S1 Ru1 C16 C15 54.25(18)
S1 Ru1 C16 C17 -174.09(16)
S1 Ru1 C17 C12 144.48(17)
S1 Ru1 C17 C16 11.1(3)
N1 Ru1 S1 C4 -18.48(12)
N1 Ru1 C12 C11 -63.5(3)
N1 Ru1 C12 C13 -175.00(16)
N1 Ru1 C12 C17 53.0(2)
N1 Ru1 C13 C12 11.0(3)
N1 Ru1 C13 C14 143.6(2)
N1 Ru1 C14 C13 -142.4(2)
N1 Ru1 C14 C15 -10.6(3)
N1 Ru1 C15 C14 175.34(15)
N1 Ru1 C15 C16 -53.2(2)
N1 Ru1 C15 C18 65.2(3)
N1 Ru1 C16 C15 135.75(17)
N1 Ru1 C16 C17 -92.60(19)
N1 Ru1 C17 C12 -135.9(2)
N1 Ru1 C17 C16 90.73(19)
N1 N2 C4 S1 11.3(4)
N1 N2 C4 N3 -167.9(3)
N2 N1 C2 C1 180.0(3)
N2 N1 C2 C3 0.1(5)
N3 C5 C6 C7 176.4(3)
N3 C5 C10 C9 -175.9(3)
C2 N1 N2 C4 151.1(3)
C4 N3 C5 C6 55.6(5)
C4 N3 C5 C10 -127.9(4)
C5 N3 C4 S1 0.3(5)
C5 N3 C4 N2 179.4(3)
C5 C6 C7 C8 -0.4(6)
C6 C5 C10 C9 0.6(6)
C6 C7 C8 C9 -0.1(7)
C7 C8 C9 C10 0.9(7)
C8 C9 C10 C5 -1.2(7)
C10 C5 C6 C7 0.1(5)
C11 C12 C13 Ru1 -125.2(3)
C11 C12 C13 C14 179.7(3)
C11 C12 C17 Ru1 125.7(3)
C11 C12 C17 C16 178.9(3)
C12 Ru1 S1 C4 159.1(3)
C12 Ru1 N1 N2 -151.57(18)
C12 Ru1 N1 C2 26.7(3)
C12 Ru1 C13 C14 132.5(3)
C12 Ru1 C14 C13 -28.88(17)
C12 Ru1 C14 C15 102.93(19)
C12 Ru1 C15 C14 -66.04(17)
C12 Ru1 C15 C16 65.45(18)
C12 Ru1 C15 C18 -176.2(3)
C12 Ru1 C16 C15 -103.8(2)
C12 Ru1 C16 C17 27.88(18)
C12 Ru1 C17 C16 -133.4(3)
C12 C13 C14 Ru1 56.5(3)
C12 C13 C14 C15 1.1(5)
C13 Ru1 S1 C4 164.65(14)
C13 Ru1 N1 N2 -159.2(2)
C13 Ru1 N1 C2 19.1(4)
C13 Ru1 C12 C11 111.5(4)
C13 Ru1 C12 C17 -132.0(3)
C13 Ru1 C14 C15 131.8(3)
C13 Ru1 C15 C14 -29.22(17)
C13 Ru1 C15 C16 102.27(19)
C13 Ru1 C15 C18 -139.4(3)
C13 Ru1 C16 C15 -66.97(18)
C13 Ru1 C16 C17 64.69(19)
C13 Ru1 C17 C12 29.40(19)
C13 Ru1 C17 C16 -104.0(2)
C13 C12 C17 Ru1 -51.2(3)
C13 C12 C17 C16 2.0(5)
C13 C14 C15 Ru1 55.0(3)
C13 C14 C15 C16 2.3(4)
C13 C14 C15 C18 -178.1(3)
C14 Ru1 S1 C4 139.54(13)
C14 Ru1 N1 N2 -48.8(3)
C14 Ru1 N1 C2 129.5(3)
C14 Ru1 C12 C11 140.5(3)
C14 Ru1 C12 C13 28.97(17)
C14 Ru1 C12 C17 -103.0(2)
C14 Ru1 C13 C12 -132.5(3)
C14 Ru1 C15 C16 131.5(3)
C14 Ru1 C15 C18 -110.2(4)
C14 Ru1 C16 C15 -29.93(17)
C14 Ru1 C16 C17 101.7(2)
C14 Ru1 C17 C12 66.3(2)
C14 Ru1 C17 C16 -67.13(19)
C14 C15 C16 Ru1 52.5(2)
C14 C15 C16 C17 -3.6(4)
C14 C15 C18 C19 74.2(4)
C14 C15 C18 C20 -161.2(3)
C15 Ru1 S1 C4 101.74(13)
C15 Ru1 N1 N2 -56.3(2)
C15 Ru1 N1 C2 122.0(3)
C15 Ru1 C12 C11 178.0(3)
C15 Ru1 C12 C13 66.54(18)
C15 Ru1 C12 C17 -65.4(2)
C15 Ru1 C13 C12 -102.82(19)
C15 Ru1 C13 C14 29.71(17)
C15 Ru1 C14 C13 -131.8(3)
C15 Ru1 C16 C17 131.7(3)
C15 Ru1 C17 C12 104.1(2)
C15 Ru1 C17 C16 -29.28(18)
C15 C16 C17 Ru1 56.4(3)
C15 C16 C17 C12 1.5(5)
C16 Ru1 S1 C4 72.37(14)
C16 Ru1 N1 N2 -85.29(19)
C16 Ru1 N1 C2 93.0(3)
C16 Ru1 C12 C11 -145.4(3)
C16 Ru1 C12 C13 103.1(2)
C16 Ru1 C12 C17 -28.8(2)
C16 Ru1 C13 C12 -65.92(18)
C16 Ru1 C13 C14 66.62(18)
C16 Ru1 C14 C13 -102.50(19)
C16 Ru1 C14 C15 29.31(17)
C16 Ru1 C15 C14 -131.5(3)
C16 Ru1 C15 C18 118.3(4)
C16 Ru1 C17 C12 133.4(3)
C16 C15 C18 C19 -106.3(4)
C16 C15 C18 C20 18.3(5)
C17 Ru1 S1 C4 65.0(2)
C17 Ru1 N1 N2 -123.16(19)
C17 Ru1 N1 C2 55.1(3)
C17 Ru1 C12 C11 -116.5(4)
C17 Ru1 C12 C13 132.0(3)
C17 Ru1 C13 C12 -28.77(18)
C17 Ru1 C13 C14 103.8(2)
C17 Ru1 C14 C13 -64.92(18)
C17 Ru1 C14 C15 66.90(18)
C17 Ru1 C15 C14 -101.81(19)
C17 Ru1 C15 C16 29.69(17)
C17 Ru1 C15 C18 148.0(3)
C17 Ru1 C16 C15 -131.7(3)
C17 C12 C13 Ru1 51.9(3)
C17 C12 C13 C14 -3.3(5)
C18 C15 C16 Ru1 -127.0(3)
C18 C15 C16 C17 176.9(3)
